data_1504917
loop_
_publ_author_name
'Masci, Bernardo'
'Pasquale, Sara'
'Thu\'ery, Pierre'

_publ_section_title
;
 Supramolecular control of a fast and reversible Diels-Alder reaction.
;
_journal_issue 21
_journal_name_full 'Organic letters'
_journal_page_first 4835
_journal_page_last 4838
_journal_paper_doi 10.1021/ol801919q
_journal_volume 10
_journal_year 2008
_chemical_formula_sum 'C67 H78 O7'
_chemical_formula_weight 995.29
_space_group_IT_number 14
_symmetry_cell_setting monoclinic
_symmetry_space_group_name_Hall '-P 2ybc'
_symmetry_space_group_name_H-M 'P 1 21/c 1'
_atom_sites_solution_hydrogens geom
_atom_sites_solution_primary direct
_atom_sites_solution_secondary difmap
_audit_creation_method SHELXL-97
_cell_angle_alpha 90.00
_cell_angle_beta 100.030(5)
_cell_angle_gamma 90.00
_cell_formula_units_Z 2
_cell_length_a 12.9291(11)
_cell_length_b 18.0055(16)
_cell_length_c 12.6684(6)
_cell_measurement_reflns_used 55960
_cell_measurement_temperature 100(2)
_cell_measurement_theta_max 25.68
_cell_measurement_theta_min 3.07
_cell_volume 2904.1(4)
_computing_cell_refinement 'HKL2000 (Otwinowski & Minor, 1997)'
_computing_data_collection 'COLLECT (Hooft, 1998)'
_computing_data_reduction 'HKL2000 (Otwinowski & Minor, 1997)'
_computing_molecular_graphics 'SHELXTL (Sheldrick, 1999)'
_computing_publication_material 'SHELXTL (Sheldrick, 1999); PLATON (Spek, 2003)'
_computing_structure_refinement 'SHELXL-97 (Sheldrick, 1997)'
_computing_structure_solution 'SHELXS-97 (Sheldrick, 1997)'
_diffrn_ambient_temperature 100(2)
_diffrn_measured_fraction_theta_full 0.991
_diffrn_measured_fraction_theta_max 0.991
_diffrn_measurement_device_type 'Nonius Kappa-CCD area-detector diffractometer'
_diffrn_measurement_method 'one \f and seven \w scans with 2\% steps'
_diffrn_radiation_monochromator graphite
_diffrn_radiation_source 'fine-focus sealed tube'
_diffrn_radiation_type MoK\a
_diffrn_radiation_wavelength 0.71073
_diffrn_reflns_av_R_equivalents 0.0561
_diffrn_reflns_av_sigmaI/netI 0.0388
_diffrn_reflns_limit_h_max 15
_diffrn_reflns_limit_h_min -15
_diffrn_reflns_limit_k_max 0
_diffrn_reflns_limit_k_min -21
_diffrn_reflns_limit_l_max 15
_diffrn_reflns_limit_l_min 0
_diffrn_reflns_number 55960
_diffrn_reflns_theta_full 25.68
_diffrn_reflns_theta_max 25.68
_diffrn_reflns_theta_min 3.07
_diffrn_standards_decay_% none
_diffrn_standards_interval_time 0
_diffrn_standards_number 0
_exptl_absorpt_coefficient_mu 0.072
_exptl_absorpt_correction_type none
_exptl_crystal_colour colourless
_exptl_crystal_density_diffrn 1.138
_exptl_crystal_density_meas ?
_exptl_crystal_description platelet
_exptl_crystal_F_000 1072
_exptl_crystal_size_max 0.30
_exptl_crystal_size_mid 0.18
_exptl_crystal_size_min 0.11
_refine_diff_density_max 0.595
_refine_diff_density_min -0.423
_refine_diff_density_rms 0.061
_refine_ls_extinction_method none
_refine_ls_goodness_of_fit_ref 0.957
_refine_ls_hydrogen_treatment constr
_refine_ls_matrix_type full
_refine_ls_number_parameters 427
_refine_ls_number_reflns 5459
_refine_ls_number_restraints 68
_refine_ls_restrained_S_all 1.019
_refine_ls_R_factor_all 0.0960
_refine_ls_R_factor_gt 0.0727
_refine_ls_shift/su_max 0.002
_refine_ls_shift/su_mean 0.000
_refine_ls_structure_factor_coef Fsqd
_refine_ls_weighting_details 'calc w=1/[\s^2^(Fo^2^)+(0.1643P)^2^+1.0676P] where P=(Fo^2^+2Fc^2^)/3'
_refine_ls_weighting_scheme calc
_refine_ls_wR_factor_gt 0.2065
_refine_ls_wR_factor_ref 0.2276
_reflns_number_gt 3993
_reflns_number_total 5459
_reflns_threshold_expression >2sigma(I)
_cod_data_source_file ol801919q_si_001.cif
_cod_data_source_block 3.acetone
_cod_depositor_comments
;
The following automatic conversions were performed:

'_exptl_crystal_density_meas' value 'not measured' was changed to '?'
- the value is perceived as not measured.

Automatic conversion script
Id: cif_fix_values 3008 2015-01-20 13:52:24Z robertas 
;
_cod_original_sg_symbol_H-M 'P 21/c'
_cod_database_code 1504917

loop_
_symmetry_equiv_pos_as_xyz
'x, y, z'
'-x, y+1/2, -z+1/2'
'-x, -y, -z'
'x, -y-1/2, z-1/2'

loop_
_atom_site_label
_atom_site_type_symbol
_atom_site_fract_x
_atom_site_fract_y
_atom_site_fract_z
_atom_site_U_iso_or_equiv
_atom_site_adp_type
_atom_site_occupancy
_atom_site_symmetry_multiplicity
_atom_site_calc_flag
_atom_site_refinement_flags
_atom_site_disorder_assembly
_atom_site_disorder_group
O1 O 0.59678(13) 0.09888(9) -0.01115(14) 0.0378(5) Uani 1 1 d . . .
O2 O 0.70129(13) 0.15495(10) 0.26770(13) 0.0369(5) Uani 1 1 d . . .
O3 O 0.31805(15) -0.12658(10) 0.26270(13) 0.0406(5) Uani 1 1 d . . .
C1 C 0.7524(2) 0.13907(13) -0.07560(19) 0.0337(6) Uani 1 1 d . . .
C2 C 0.68598(19) 0.14272(13) -0.00017(19) 0.0336(6) Uani 1 1 d . . .
C3 C 0.70980(19) 0.18953(13) 0.08893(19) 0.0334(6) Uani 1 1 d . . .
C4 C 0.8001(2) 0.23298(13) 0.09988(19) 0.0343(6) Uani 1 1 d . . .
H4 H 0.8154 0.2645 0.1587 0.041 Uiso 1 1 calc R . .
C5 C 0.8687(2) 0.23113(14) 0.0258(2) 0.0349(6) Uani 1 1 d . A .
C6 C 0.8423(2) 0.18316(14) -0.06096(19) 0.0355(6) Uani 1 1 d . . .
H6 H 0.8866 0.1805 -0.1113 0.043 Uiso 1 1 calc R . .
C7 C 0.9676(2) 0.27998(15) 0.0400(2) 0.0406(6) Uani 1 1 d D . .
C8A C 1.0379(5) 0.2654(4) -0.0410(6) 0.0597(19) Uani 0.615(11) 1 d PU A 1
H8A H 1.0990 0.2965 -0.0258 0.089 Uiso 0.615(11) 1 calc PR A 1
H8B H 1.0005 0.2761 -0.1117 0.089 Uiso 0.615(11) 1 calc PR A 1
H8C H 1.0590 0.2142 -0.0372 0.089 Uiso 0.615(11) 1 calc PR A 1
C9A C 0.9321(4) 0.3626(3) 0.0282(7) 0.0575(18) Uani 0.615(11) 1 d PU A 1
H9A H 0.8958 0.3755 0.0856 0.086 Uiso 0.615(11) 1 calc PR A 1
H9B H 0.8860 0.3693 -0.0392 0.086 Uiso 0.615(11) 1 calc PR A 1
H9C H 0.9926 0.3939 0.0309 0.086 Uiso 0.615(11) 1 calc PR A 1
C10A C 1.0302(6) 0.2697(5) 0.1526(6) 0.063(2) Uani 0.615(11) 1 d PU A 1
H10A H 1.0496 0.2184 0.1634 0.095 Uiso 0.615(11) 1 calc PR A 1
H10B H 0.9879 0.2844 0.2043 0.095 Uiso 0.615(11) 1 calc PR A 1
H10C H 1.0923 0.2998 0.1611 0.095 Uiso 0.615(11) 1 calc PR A 1
C8B C 1.0586(6) 0.2336(6) 0.0079(10) 0.058(3) Uani 0.385(11) 1 d PDU A 2
H8B1 H 1.1220 0.2625 0.0196 0.087 Uiso 0.385(11) 1 calc PR A 2
H8B2 H 1.0413 0.2203 -0.0665 0.087 Uiso 0.385(11) 1 calc PR A 2
H8B3 H 1.0687 0.1893 0.0507 0.087 Uiso 0.385(11) 1 calc PR A 2
C9B C 0.9483(8) 0.3448(6) -0.0354(10) 0.064(3) Uani 0.385(11) 1 d PDU A 2
H9B1 H 0.8903 0.3734 -0.0194 0.096 Uiso 0.385(11) 1 calc PR A 2
H9B2 H 0.9321 0.3270 -0.1078 0.096 Uiso 0.385(11) 1 calc PR A 2
H9B3 H 1.0100 0.3753 -0.0272 0.096 Uiso 0.385(11) 1 calc PR A 2
C10B C 1.0069(9) 0.3020(7) 0.1553(7) 0.051(3) Uani 0.385(11) 1 d PDU A 2
H10D H 1.0062 0.2595 0.2008 0.077 Uiso 0.385(11) 1 calc PR A 2
H10E H 0.9621 0.3399 0.1761 0.077 Uiso 0.385(11) 1 calc PR A 2
H10F H 1.0773 0.3208 0.1622 0.077 Uiso 0.385(11) 1 calc PR A 2
C11 C 0.5098(2) 0.13058(16) -0.0841(2) 0.0413(6) Uani 1 1 d . . .
H11A H 0.5277 0.1346 -0.1552 0.050 Uiso 1 1 calc R . .
H11B H 0.4949 0.1800 -0.0603 0.050 Uiso 1 1 calc R . .
C12 C 0.4151(2) 0.08192(18) -0.0878(2) 0.0493(7) Uani 1 1 d . B .
H12A H 0.4349 0.0310 -0.0992 0.059 Uiso 1 1 calc R . .
H12B H 0.3627 0.0965 -0.1488 0.059 Uiso 1 1 calc R . .
C13 C 0.3658(2) 0.0852(2) 0.0131(2) 0.0586(9) Uani 1 1 d D . .
C14A C 0.3164(4) 0.1538(3) 0.0274(4) 0.0557(15) Uani 0.677(8) 1 d PD B 3
H14A H 0.2633 0.1638 -0.0340 0.084 Uiso 0.677(8) 1 calc PR B 3
H14B H 0.3677 0.1929 0.0355 0.084 Uiso 0.677(8) 1 calc PR B 3
H14C H 0.2846 0.1513 0.0904 0.084 Uiso 0.677(8) 1 calc PR B 3
C14B C 0.2467(5) 0.0702(5) -0.0027(7) 0.046(3) Uani 0.323(8) 1 d PD B 4
H14D H 0.2119 0.0970 -0.0643 0.068 Uiso 0.323(8) 1 calc PR B 4
H14E H 0.2201 0.0862 0.0596 0.068 Uiso 0.323(8) 1 calc PR B 4
H14F H 0.2339 0.0179 -0.0134 0.068 Uiso 0.323(8) 1 calc PR B 4
C15 C 0.6437(2) 0.19055(14) 0.1749(2) 0.0365(6) Uani 1 1 d . . .
H15A H 0.6276 0.2413 0.1917 0.044 Uiso 1 1 calc R . .
H15B H 0.5782 0.1645 0.1508 0.044 Uiso 1 1 calc R . .
C16 C 0.6468(2) 0.15592(15) 0.35655(19) 0.0372(6) Uani 1 1 d . . .
H16A H 0.6144 0.2043 0.3601 0.045 Uiso 1 1 calc R . .
H16B H 0.6972 0.1491 0.4221 0.045 Uiso 1 1 calc R . .
C17 C 0.56239(19) 0.09635(14) 0.35035(18) 0.0333(6) Uani 1 1 d . . .
C18 C 0.4547(2) 0.11400(14) 0.33358(19) 0.0348(6) Uani 1 1 d . . .
C19 C 0.3775(2) 0.05611(14) 0.33738(19) 0.0357(6) Uani 1 1 d . . .
C20 C 0.4104(2) -0.01848(14) 0.35378(18) 0.0355(6) Uani 1 1 d . . .
C21 C 0.5183(2) -0.03619(14) 0.36670(19) 0.0369(6) Uani 1 1 d . . .
C22 C 0.5943(2) 0.02165(14) 0.36578(18) 0.0359(6) Uani 1 1 d . . .
C23 C 0.4170(2) 0.18830(15) 0.3132(2) 0.0413(6) Uani 1 1 d . . .
H23 H 0.4651 0.2259 0.3079 0.050 Uiso 1 1 calc R . .
C24 C 0.3142(3) 0.20552(17) 0.3015(3) 0.0529(8) Uani 1 1 d . . .
H24 H 0.2926 0.2545 0.2893 0.064 Uiso 1 1 calc R . .
C25 C 0.2389(2) 0.14927(18) 0.3078(3) 0.0538(8) Uani 1 1 d . . .
H25 H 0.1681 0.1615 0.3005 0.065 Uiso 1 1 calc R . .
C26 C 0.2694(2) 0.07793(17) 0.3242(2) 0.0442(7) Uani 1 1 d . . .
H26 H 0.2187 0.0417 0.3271 0.053 Uiso 1 1 calc R . .
C27 C 0.5559(2) -0.11121(15) 0.3826(2) 0.0441(7) Uani 1 1 d . . .
H27 H 0.5077 -0.1497 0.3818 0.053 Uiso 1 1 calc R . .
C28 C 0.6598(3) -0.12714(17) 0.3985(2) 0.0547(8) Uani 1 1 d . . .
H28 H 0.6821 -0.1761 0.4100 0.066 Uiso 1 1 calc R . .
C29 C 0.7344(3) -0.07039(18) 0.3979(2) 0.0536(8) Uani 1 1 d . . .
H29 H 0.8055 -0.0820 0.4091 0.064 Uiso 1 1 calc R . .
C30 C 0.7032(2) 0.00114(16) 0.3810(2) 0.0430(7) Uani 1 1 d . . .
H30 H 0.7535 0.0378 0.3792 0.052 Uiso 1 1 calc R . .
C31 C 0.3324(2) -0.08074(15) 0.3570(2) 0.0429(7) Uani 1 1 d . . .
H31A H 0.3565 -0.1115 0.4193 0.052 Uiso 1 1 calc R . .
H31B H 0.2653 -0.0596 0.3651 0.052 Uiso 1 1 calc R . .
C32 C 0.2684(2) -0.08645(15) 0.16980(19) 0.0396(6) Uani 1 1 d . . .
H32A H 0.3136 -0.0463 0.1545 0.048 Uiso 1 1 calc R . .
H32B H 0.2028 -0.0652 0.1827 0.048 Uiso 1 1 calc R . .
O4 O 0.0409(6) -0.0279(5) 0.2657(6) 0.083(2) Uani 0.50 1 d PDU . .
C33 C -0.0312(5) -0.0042(3) 0.2035(8) 0.064(2) Uani 0.50 1 d PDU . .
C34 C -0.0640(7) 0.0722(4) 0.2195(7) 0.069(2) Uani 0.50 1 d PDU . .
H34A H -0.0436 0.0855 0.2935 0.103 Uiso 0.50 1 calc PR . .
H34B H -0.1389 0.0760 0.1993 0.103 Uiso 0.50 1 calc PR . .
H34C H -0.0309 0.1051 0.1759 0.103 Uiso 0.50 1 calc PR . .
C35 C -0.1280(7) -0.0488(6) 0.1660(8) 0.093(3) Uani 0.50 1 d PDU . .
H35A H -0.1093 -0.0946 0.1354 0.139 Uiso 0.50 1 calc PR . .
H35B H -0.1746 -0.0212 0.1129 0.139 Uiso 0.50 1 calc PR . .
H35C H -0.1625 -0.0593 0.2256 0.139 Uiso 0.50 1 calc PR . .

loop_
_atom_site_aniso_label
_atom_site_aniso_U_11
_atom_site_aniso_U_22
_atom_site_aniso_U_33
_atom_site_aniso_U_23
_atom_site_aniso_U_13
_atom_site_aniso_U_12
O1 0.0385(10) 0.0327(9) 0.0400(10) 0.0040(7) 0.0005(8) -0.0058(7)
O2 0.0352(9) 0.0433(10) 0.0329(9) 0.0015(7) 0.0076(7) -0.0026(8)
O3 0.0546(12) 0.0359(10) 0.0298(9) -0.0001(7) 0.0029(8) -0.0101(8)
C1 0.0379(14) 0.0309(12) 0.0308(12) 0.0014(9) 0.0021(10) 0.0010(10)
C2 0.0362(13) 0.0282(12) 0.0345(13) 0.0039(9) 0.0004(10) -0.0012(10)
C3 0.0354(13) 0.0308(12) 0.0333(12) 0.0018(10) 0.0040(10) 0.0023(10)
C4 0.0379(13) 0.0331(13) 0.0311(12) -0.0033(10) 0.0037(10) 0.0013(11)
C5 0.0341(13) 0.0347(13) 0.0345(13) 0.0026(10) 0.0018(10) 0.0014(11)
C6 0.0354(13) 0.0407(14) 0.0309(12) 0.0027(10) 0.0074(10) 0.0034(11)
C7 0.0331(14) 0.0469(15) 0.0411(14) 0.0021(11) 0.0046(11) -0.0033(11)
C8A 0.054(3) 0.063(3) 0.067(3) -0.005(3) 0.022(3) -0.018(3)
C9A 0.037(3) 0.048(3) 0.085(4) 0.001(3) 0.006(2) -0.009(2)
C10A 0.051(3) 0.074(4) 0.061(3) 0.007(3) 0.000(2) -0.014(3)
C8B 0.043(4) 0.067(5) 0.063(5) -0.002(4) 0.009(3) -0.009(3)
C9B 0.053(4) 0.066(5) 0.068(5) 0.016(4) -0.001(4) -0.016(4)
C10B 0.046(4) 0.054(5) 0.053(4) -0.008(4) 0.007(3) -0.017(4)
C11 0.0396(15) 0.0459(15) 0.0367(14) 0.0068(11) 0.0015(11) -0.0026(12)
C12 0.0416(15) 0.0641(19) 0.0397(15) 0.0065(13) -0.0002(12) -0.0147(14)
C13 0.0496(18) 0.084(2) 0.0429(16) 0.0059(15) 0.0094(13) -0.0218(17)
C14A 0.064(3) 0.057(3) 0.049(3) 0.001(2) 0.021(2) 0.003(2)
C14B 0.038(5) 0.047(5) 0.054(5) 0.013(4) 0.015(4) 0.000(4)
C15 0.0362(13) 0.0352(13) 0.0382(13) 0.0007(10) 0.0071(11) 0.0013(11)
C16 0.0403(14) 0.0413(14) 0.0307(12) -0.0045(10) 0.0085(11) -0.0052(11)
C17 0.0355(13) 0.0373(13) 0.0270(12) -0.0032(10) 0.0054(10) -0.0038(11)
C18 0.0383(14) 0.0373(14) 0.0288(12) -0.0054(10) 0.0060(10) -0.0029(11)
C19 0.0364(13) 0.0411(14) 0.0293(12) -0.0073(10) 0.0049(10) -0.0049(11)
C20 0.0436(15) 0.0375(13) 0.0256(11) -0.0032(10) 0.0064(10) -0.0076(11)
C21 0.0462(15) 0.0355(14) 0.0271(12) -0.0013(10) 0.0014(10) -0.0009(11)
C22 0.0394(14) 0.0413(14) 0.0263(12) -0.0041(10) 0.0040(10) 0.0000(11)
C23 0.0464(16) 0.0339(14) 0.0429(14) -0.0073(11) 0.0053(12) -0.0006(12)
C24 0.0534(18) 0.0445(16) 0.0578(18) -0.0114(14) 0.0012(14) 0.0104(14)
C25 0.0370(15) 0.0608(19) 0.0621(19) -0.0176(15) 0.0046(13) 0.0094(14)
C26 0.0368(14) 0.0526(17) 0.0438(15) -0.0115(12) 0.0085(12) -0.0059(13)
C27 0.0615(18) 0.0350(14) 0.0332(13) -0.0006(10) 0.0010(12) 0.0005(13)
C28 0.074(2) 0.0429(16) 0.0420(16) -0.0022(12) -0.0051(15) 0.0192(16)
C29 0.0488(17) 0.0579(19) 0.0498(17) -0.0066(14) -0.0036(14) 0.0134(15)
C30 0.0408(15) 0.0478(16) 0.0385(14) -0.0028(11) 0.0013(11) 0.0038(12)
C31 0.0552(17) 0.0440(15) 0.0303(13) -0.0050(11) 0.0094(11) -0.0149(13)
C32 0.0472(15) 0.0357(14) 0.0349(13) 0.0000(10) 0.0044(11) -0.0009(11)
O4 0.056(3) 0.088(4) 0.100(4) 0.013(3) 0.005(3) 0.002(3)
C33 0.044(3) 0.023(3) 0.107(4) 0.008(3) -0.037(3) 0.019(2)
C34 0.076(4) 0.071(4) 0.071(4) 0.000(3) 0.045(3) 0.033(3)
C35 0.083(4) 0.105(5) 0.088(4) -0.006(4) 0.009(3) -0.033(4)

loop_
_atom_type_symbol
_atom_type_description
_atom_type_scat_dispersion_real
_atom_type_scat_dispersion_imag
_atom_type_scat_source
C C 0.0033 0.0016 'International Tables Vol C Tables 4.2.6.8 and 6.1.1.4'
H H 0.0000 0.0000 'International Tables Vol C Tables 4.2.6.8 and 6.1.1.4'
O O 0.0106 0.0060 'International Tables Vol C Tables 4.2.6.8 and 6.1.1.4'

loop_
_geom_angle_atom_site_label_1
_geom_angle_atom_site_label_2
_geom_angle_atom_site_label_3
_geom_angle
_geom_angle_site_symmetry_3
C2 O1 C11 112.41(18) .
C16 O2 C15 112.64(19) .
C31 O3 C32 111.57(19) .
C2 C1 C6 118.8(2) .
C2 C1 C32 121.7(2) 3_655
C6 C1 C32 119.5(2) 3_655
O1 C2 C1 120.4(2) .
O1 C2 C3 119.1(2) .
C1 C2 C3 120.4(2) .
C4 C3 C2 118.8(2) .
C4 C3 C15 119.7(2) .
C2 C3 C15 121.4(2) .
C3 C4 C5 122.6(2) .
C6 C5 C4 116.6(2) .
C6 C5 C7 122.1(2) .
C4 C5 C7 121.3(2) .
C5 C6 C1 122.8(2) .
C9B C7 C10B 113.6(6) .
C8A C7 C10A 109.4(4) .
C8A C7 C5 114.2(3) .
C9B C7 C5 109.1(4) .
C10B C7 C5 113.3(4) .
C10A C7 C5 109.5(3) .
C9B C7 C8B 107.5(7) .
C10B C7 C8B 104.6(6) .
C5 C7 C8B 108.3(4) .
C8A C7 C9A 107.7(4) .
C10A C7 C9A 107.8(4) .
C5 C7 C9A 108.1(3) .
O1 C11 C12 109.3(2) .
C11 C12 C13 114.2(2) .
C14A C13 C12 113.8(3) .
C12 C13 C14B 115.9(4) .
O2 C15 C3 108.1(2) .
O2 C16 C17 113.46(19) .
C18 C17 C22 119.6(2) .
C18 C17 C16 122.0(2) .
C22 C17 C16 118.4(2) .
C17 C18 C23 122.3(2) .
C17 C18 C19 120.1(2) .
C23 C18 C19 117.6(2) .
C20 C19 C26 122.7(2) .
C20 C19 C18 119.8(2) .
C26 C19 C18 117.5(2) .
C21 C20 C19 119.8(2) .
C21 C20 C31 118.6(2) .
C19 C20 C31 121.6(2) .
C20 C21 C22 120.0(2) .
C20 C21 C27 122.1(3) .
C22 C21 C27 117.9(2) .
C17 C22 C21 120.6(2) .
C17 C22 C30 121.4(2) .
C21 C22 C30 118.0(2) .
C24 C23 C18 122.2(3) .
C23 C24 C25 120.2(3) .
C26 C25 C24 120.2(3) .
C25 C26 C19 122.2(3) .
C28 C27 C21 121.5(3) .
C27 C28 C29 120.6(3) .
C30 C29 C28 120.4(3) .
C29 C30 C22 121.6(3) .
O3 C31 C20 113.2(2) .
O3 C32 C1 109.0(2) 3_655
O4 C33 C34 117.2(8) .
O4 C33 C35 122.3(8) .
C34 C33 C35 107.6(7) .

loop_
_geom_bond_atom_site_label_1
_geom_bond_atom_site_label_2
_geom_bond_distance
_geom_bond_site_symmetry_2
O1 C2 1.384(3) .
O1 C11 1.443(3) .
O2 C16 1.428(3) .
O2 C15 1.430(3) .
O3 C31 1.437(3) .
O3 C32 1.434(3) .
C1 C2 1.393(4) .
C1 C6 1.393(4) .
C1 C32 1.511(3) 3_655
C2 C3 1.399(3) .
C3 C4 1.392(4) .
C3 C15 1.497(4) .
C4 C5 1.399(4) .
C5 C6 1.393(4) .
C5 C7 1.537(4) .
C7 C8A 1.508(6) .
C7 C9B 1.500(7) .
C7 C10B 1.514(8) .
C7 C10A 1.524(7) .
C7 C8B 1.553(8) .
C7 C9A 1.556(6) .
C11 C12 1.500(4) .
C12 C13 1.526(4) .
C13 C14A 1.418(5) .
C13 C14B 1.542(7) .
C16 C17 1.522(3) .
C17 C18 1.408(4) .
C17 C22 1.410(4) .
C18 C23 1.432(4) .
C18 C19 1.449(4) .
C19 C20 1.413(4) .
C19 C26 1.434(4) .
C20 C21 1.412(4) .
C20 C31 1.513(4) .
C21 C22 1.433(4) .
C21 C27 1.438(4) .
C22 C30 1.435(4) .
C23 C24 1.348(4) .
C24 C25 1.417(5) .
C25 C26 1.349(4) .
C27 C28 1.355(4) .
C28 C29 1.405(5) .
C29 C30 1.356(4) .
C32 C1 1.511(3) 3_655
O4 C33 1.191(8) .
C33 C34 1.463(8) .
C33 C35 1.493(8) .
